data_4511595
loop_
_publ_author_name
'Springuel, G\'eraldine'
'Robeyns, Koen'
'Norberg, Bernadette'
'Wouters, Johan'
'Leyssens, Tom'

_publ_section_title
;
 Cocrystal Formation between Chiral Compounds: How Cocrystals Differ from
 Salts
;
_journal_issue 8
_journal_name_full 'Crystal Growth &amp; Design'
_journal_page_first 3996
_journal_paper_doi 10.1021/cg500588t
_journal_volume 14
_journal_year 2014
_chemical_absolute_configuration rm
_chemical_formula_moiety 'C21 H32 N2 O, 2(C5 H8 O4)'
_chemical_formula_sum 'C31 H48 N2 O9'
_chemical_formula_weight 592.71
_chemical_name_systematic
;
 ?
;
_space_group_IT_number 19
_symmetry_cell_setting orthorhombic
_symmetry_space_group_name_Hall 'P 2ac 2ab'
_symmetry_space_group_name_H-M 'P 21 21 21'
_atom_sites_solution_hydrogens geom
_atom_sites_solution_primary direct
_atom_sites_solution_secondary difmap
_audit_creation_method SHELXL-97
_cell_angle_alpha 90.00
_cell_angle_beta 90.00
_cell_angle_gamma 90.00
_cell_formula_units_Z 4
_cell_length_a 7.26590(10)
_cell_length_b 10.3858(3)
_cell_length_c 42.1865(10)
_cell_measurement_reflns_used 9081
_cell_measurement_temperature 293(2)
_cell_measurement_theta_max 67.3800
_cell_measurement_theta_min 4.1810
_cell_volume 3183.49(13)
_computing_cell_refinement
;
CrysAlisPro, Agilent Technologies,
Version 1.171.36.28 (release 01-02-2013 CrysAlis171 .NET)
(compiled Feb  1 2013,16:14:44)
;
_computing_data_collection
;
CrysAlisPro, Agilent Technologies,
Version 1.171.36.28 (release 01-02-2013 CrysAlis171 .NET)
(compiled Feb  1 2013,16:14:44)
;
_computing_data_reduction
;
CrysAlisPro, Agilent Technologies,
Version 1.171.36.28 (release 01-02-2013 CrysAlis171 .NET)
(compiled Feb  1 2013,16:14:44)
;
_computing_structure_refinement 'SHELXL-97 (Sheldrick, 1997)'
_computing_structure_solution Sir2004
_diffrn_ambient_temperature 293(2)
_diffrn_detector_area_resol_mean 10.3712
_diffrn_measured_fraction_theta_full 0.998
_diffrn_measured_fraction_theta_max 0.998
_diffrn_measurement_device_type 'Xcalibur, Ruby, Gemini ultra'
_diffrn_measurement_method '\w scans'
_diffrn_radiation_monochromator mirror
_diffrn_radiation_source 'fine-focus sealed tube'
_diffrn_radiation_type CuK\a
_diffrn_radiation_wavelength 1.54184
_diffrn_reflns_av_R_equivalents 0.0214
_diffrn_reflns_av_sigmaI/netI 0.0211
_diffrn_reflns_limit_h_max 8
_diffrn_reflns_limit_h_min -4
_diffrn_reflns_limit_k_max 11
_diffrn_reflns_limit_k_min -12
_diffrn_reflns_limit_l_max 50
_diffrn_reflns_limit_l_min -47
_diffrn_reflns_number 15424
_diffrn_reflns_theta_full 66.58
_diffrn_reflns_theta_max 66.58
_diffrn_reflns_theta_min 4.19
_exptl_absorpt_coefficient_mu 0.741
_exptl_absorpt_correction_T_max 0.8781
_exptl_absorpt_correction_T_min 0.8306
_exptl_absorpt_correction_type multi-scan
_exptl_absorpt_process_details
;
CrysAlisPro, Agilent Technologies,
Version 1.171.36.28 (release 01-02-2013 CrysAlis171 .NET)
(compiled Feb  1 2013,16:14:44)
Empirical absorption correction using spherical harmonics,
 implemented in SCALE3 ABSPACK scaling algorithm.
;
_exptl_crystal_colour colorless
_exptl_crystal_density_diffrn 1.237
_exptl_crystal_density_method 'not measured'
_exptl_crystal_description prism
_exptl_crystal_F_000 1280
_exptl_crystal_size_max 0.26
_exptl_crystal_size_mid 0.19
_exptl_crystal_size_min 0.18
_refine_diff_density_max 0.167
_refine_diff_density_min -0.190
_refine_diff_density_rms 0.033
_refine_ls_abs_structure_details 'Flack H D (1983), Acta Cryst. A39, 876-881'
_refine_ls_abs_structure_Flack -0.05(14)
_refine_ls_extinction_method none
_refine_ls_goodness_of_fit_ref 1.039
_refine_ls_hydrogen_treatment mixed
_refine_ls_matrix_type full
_refine_ls_number_parameters 412
_refine_ls_number_reflns 5618
_refine_ls_number_restraints 0
_refine_ls_restrained_S_all 1.039
_refine_ls_R_factor_all 0.0336
_refine_ls_R_factor_gt 0.0323
_refine_ls_shift/su_max 0.001
_refine_ls_shift/su_mean 0.000
_refine_ls_structure_factor_coef Fsqd
_refine_ls_weighting_details 'calc w=1/[\s^2^(Fo^2^)+(0.0505P)^2^+0.1866P] where P=(Fo^2^+2Fc^2^)/3'
_refine_ls_weighting_scheme calc
_refine_ls_wR_factor_gt 0.0829
_refine_ls_wR_factor_ref 0.0845
_reflns_number_gt 5390
_reflns_number_total 5618
_reflns_threshold_expression >2sigma(I)
_cod_data_source_file 977390.cif
_cod_data_source_block shelxl
_cod_depositor_comments 'Adding full bibliography for 4511595--4511600.cif.'
_cod_database_code 4511595

loop_
_symmetry_equiv_pos_as_xyz
'x, y, z'
'-x+1/2, -y, z+1/2'
'x+1/2, -y+1/2, -z'
'-x, y+1/2, -z+1/2'

loop_
_atom_site_label
_atom_site_type_symbol
_atom_site_fract_x
_atom_site_fract_y
_atom_site_fract_z
_atom_site_U_iso_or_equiv
_atom_site_adp_type
_atom_site_occupancy
_atom_site_symmetry_multiplicity
_atom_site_calc_flag
_atom_site_refinement_flags
C1 C 0.5947(2) -0.04607(16) 0.39955(4) 0.0496(3) Uani 1 1 d .
C2 C 0.45305(18) -0.04865(13) 0.42116(3) 0.0409(3) Uani 1 1 d .
C3 C 0.44588(17) -0.01905(13) 0.45590(3) 0.0398(3) Uani 1 1 d .
H3A H 0.5169 0.0582 0.4601 0.048 Uiso 1 1 calc R
H3B H 0.5019 -0.0893 0.4676 0.048 Uiso 1 1 calc R
C4 C 0.24616(16) 0.00094(12) 0.46786(3) 0.0362(3) Uani 1 1 d .
C5 C 0.24505(16) -0.01542(12) 0.50455(3) 0.0359(3) Uani 1 1 d .
H5 H 0.2903 -0.1029 0.5085 0.043 Uiso 1 1 calc R
C6 C 0.37916(19) 0.07462(15) 0.52220(3) 0.0481(3) Uani 1 1 d .
H6A H 0.5020 0.0631 0.5137 0.058 Uiso 1 1 calc R
H6B H 0.3431 0.1633 0.5185 0.058 Uiso 1 1 calc R
C7 C 0.38321(18) 0.04926(15) 0.55802(3) 0.0456(3) Uani 1 1 d .
H7A H 0.4320 -0.0362 0.5620 0.055 Uiso 1 1 calc R
H7B H 0.4640 0.1112 0.5682 0.055 Uiso 1 1 calc R
C8 C 0.19023(17) 0.05974(12) 0.57235(3) 0.0382(3) Uani 1 1 d .
C9 C 0.1638(2) 0.01343(14) 0.60706(3) 0.0458(3) Uani 1 1 d .
C10 C -0.0441(2) -0.0184(2) 0.60870(4) 0.0615(4) Uani 1 1 d .
H10A H -0.0638 -0.0967 0.6207 0.074 Uiso 1 1 calc R
H10B H -0.1105 0.0511 0.6190 0.074 Uiso 1 1 calc R
C11 C -0.1120(2) -0.03570(19) 0.57449(4) 0.0560(4) Uani 1 1 d .
H11A H -0.1773 -0.1166 0.5721 0.067 Uiso 1 1 calc R
H11B H -0.1929 0.0343 0.5684 0.067 Uiso 1 1 calc R
C12 C 0.06431(17) -0.03483(13) 0.55461(3) 0.0391(3) Uani 1 1 d .
H12 H 0.1199 -0.1202 0.5571 0.047 Uiso 1 1 calc R
C13 C 0.04982(16) -0.01105(13) 0.51905(3) 0.0381(3) Uani 1 1 d .
H13 H -0.0032 0.0745 0.5155 0.046 Uiso 1 1 calc R
C14 C -0.07304(18) -0.11211(16) 0.50337(3) 0.0475(3) Uani 1 1 d .
H14A H -0.0309 -0.1972 0.5095 0.057 Uiso 1 1 calc R
H14B H -0.1979 -0.1018 0.5111 0.057 Uiso 1 1 calc R
C15 C -0.07345(18) -0.10265(16) 0.46740(3) 0.0480(3) Uani 1 1 d .
H15A H -0.1322 -0.0228 0.4611 0.058 Uiso 1 1 calc R
H15B H -0.1448 -0.1733 0.4587 0.058 Uiso 1 1 calc R
C16 C 0.12140(17) -0.10703(13) 0.45376(3) 0.0399(3) Uani 1 1 d .
H16 H 0.1752 -0.1895 0.4602 0.048 Uiso 1 1 calc R
C17 C 0.11420(19) -0.10707(16) 0.41730(3) 0.0492(3) Uani 1 1 d .
H17A H 0.0580 -0.1863 0.4099 0.059 Uiso 1 1 calc R
H17B H 0.0394 -0.0356 0.4100 0.059 Uiso 1 1 calc R
C18 C 0.30344(19) -0.09550(14) 0.40403(3) 0.0428(3) Uani 1 1 d .
C19 C 0.1793(2) 0.13435(13) 0.45739(3) 0.0462(3) Uani 1 1 d .
H19A H 0.1941 0.1429 0.4349 0.069 Uiso 1 1 calc R
H19B H 0.2502 0.1995 0.4679 0.069 Uiso 1 1 calc R
H19C H 0.0517 0.1442 0.4628 0.069 Uiso 1 1 calc R
C20 C 0.1232(2) 0.19937(14) 0.56969(4) 0.0534(3) Uani 1 1 d .
H20A H 0.2117 0.2558 0.5794 0.080 Uiso 1 1 calc R
H20B H 0.0071 0.2080 0.5803 0.080 Uiso 1 1 calc R
H20C H 0.1091 0.2217 0.5477 0.080 Uiso 1 1 calc R
C21 C 0.2809(3) -0.10214(18) 0.61630(4) 0.0682(5) Uani 1 1 d .
H21A H 0.4088 -0.0793 0.6152 0.102 Uiso 1 1 calc R
H21B H 0.2567 -0.1721 0.6020 0.102 Uiso 1 1 calc R
H21C H 0.2512 -0.1279 0.6375 0.102 Uiso 1 1 calc R
N1 N 0.52947(18) -0.08986(14) 0.37207(3) 0.0521(3) Uani 1 1 d .
H1N H 0.591(3) -0.099(2) 0.3541(5) 0.073(6) Uiso 1 1 d .
N2 N 0.34915(17) -0.12199(13) 0.37403(3) 0.0494(3) Uani 1 1 d .
O1 O 0.20914(17) 0.11668(11) 0.62857(3) 0.0573(3) Uani 1 1 d .
H1O H 0.176(3) 0.094(2) 0.6469(6) 0.079(6) Uiso 1 1 d .
H1 H 0.723(3) -0.021(2) 0.4014(5) 0.066(5) Uiso 1 1 d .
C41 C -0.0979(2) -0.06989(17) 0.30813(4) 0.0600(4) Uani 1 1 d .
C42 C 0.0649(3) 0.00819(16) 0.29822(4) 0.0604(4) Uani 1 1 d .
H42A H 0.0324 0.0591 0.2798 0.073 Uiso 1 1 calc R
H42B H 0.1641 -0.0493 0.2922 0.073 Uiso 1 1 calc R
C43 C 0.1313(2) 0.09712(16) 0.32428(4) 0.0589(4) Uani 1 1 d .
H43 H 0.1540 0.0452 0.3433 0.071 Uiso 1 1 calc R
C44 C -0.0127(2) 0.19568(16) 0.33214(4) 0.0599(4) Uani 1 1 d .
C45 C 0.3118(3) 0.1652(2) 0.31527(6) 0.0874(6) Uani 1 1 d .
H45A H 0.2931 0.2154 0.2964 0.131 Uiso 1 1 calc R
H45B H 0.4057 0.1020 0.3115 0.131 Uiso 1 1 calc R
H45C H 0.3493 0.2207 0.3323 0.131 Uiso 1 1 calc R
O6 O -0.1666(2) -0.14400(14) 0.28571(3) 0.0750(4) Uani 1 1 d .
O7 O -0.1605(2) -0.06684(17) 0.33467(3) 0.0858(4) Uani 1 1 d .
O8 O -0.1187(2) 0.23834(14) 0.31286(3) 0.0813(4) Uani 1 1 d .
O9 O -0.0101(2) 0.23257(18) 0.36183(4) 0.0905(5) Uani 1 1 d .
H6O H -0.275(5) -0.184(3) 0.2941(7) 0.125(11) Uiso 1 1 d .
H9O H -0.100(5) 0.293(3) 0.3660(7) 0.123(10) Uiso 1 1 d .
C31 C 0.5693(2) 0.47165(16) 0.28853(4) 0.0533(4) Uani 1 1 d .
C32 C 0.4659(3) 0.55643(17) 0.26588(3) 0.0600(4) Uani 1 1 d .
H32A H 0.4263 0.5051 0.2479 0.072 Uiso 1 1 calc R
H32B H 0.5485 0.6224 0.2580 0.072 Uiso 1 1 calc R
C33 C 0.2979(2) 0.62117(16) 0.28061(4) 0.0560(4) Uani 1 1 d .
H33 H 0.2439 0.6745 0.2639 0.067 Uiso 1 1 calc R
C34 C 0.3546(2) 0.71352(15) 0.30674(3) 0.0511(3) Uani 1 1 d .
C35 C 0.1484(3) 0.5279(2) 0.29070(5) 0.0754(5) Uani 1 1 d .
H35A H 0.1885 0.4810 0.3090 0.113 Uiso 1 1 calc R
H35B H 0.1236 0.4689 0.2737 0.113 Uiso 1 1 calc R
H35C H 0.0384 0.5750 0.2957 0.113 Uiso 1 1 calc R
O2 O 0.5481(2) 0.47397(15) 0.31673(3) 0.0792(4) Uani 1 1 d .
O3 O 0.6852(2) 0.39312(16) 0.27455(3) 0.0807(4) Uani 1 1 d .
O4 O 0.22955(17) 0.72854(13) 0.32857(3) 0.0627(3) Uani 1 1 d .
O5 O 0.49866(18) 0.77293(13) 0.30674(3) 0.0714(3) Uani 1 1 d .
H3O H 0.750(5) 0.348(3) 0.2918(7) 0.117(10) Uiso 1 1 d .
H4O H 0.272(4) 0.787(3) 0.3439(6) 0.104(8) Uiso 1 1 d .

loop_
_atom_site_aniso_label
_atom_site_aniso_U_11
_atom_site_aniso_U_22
_atom_site_aniso_U_33
_atom_site_aniso_U_23
_atom_site_aniso_U_13
_atom_site_aniso_U_12
C1 0.0406(7) 0.0607(9) 0.0476(8) -0.0026(7) 0.0058(6) 0.0034(6)
C2 0.0356(6) 0.0433(7) 0.0439(7) -0.0002(5) 0.0038(5) 0.0023(5)
C3 0.0324(6) 0.0443(7) 0.0428(7) -0.0019(5) 0.0014(5) -0.0020(5)
C4 0.0319(6) 0.0362(6) 0.0404(6) -0.0004(5) 0.0016(5) -0.0029(5)
C5 0.0309(5) 0.0354(6) 0.0413(6) -0.0011(5) 0.0006(5) -0.0031(5)
C6 0.0382(6) 0.0604(8) 0.0459(7) -0.0082(6) 0.0042(6) -0.0146(6)
C7 0.0348(6) 0.0563(8) 0.0457(7) -0.0086(6) -0.0021(5) -0.0060(6)
C8 0.0363(6) 0.0369(6) 0.0413(6) -0.0021(5) 0.0000(5) -0.0004(5)
C9 0.0522(8) 0.0441(7) 0.0411(7) -0.0054(6) 0.0010(6) -0.0056(6)
C10 0.0610(9) 0.0791(11) 0.0444(8) -0.0051(7) 0.0096(7) -0.0190(9)
C11 0.0430(7) 0.0771(10) 0.0477(8) -0.0057(7) 0.0082(6) -0.0158(7)
C12 0.0354(6) 0.0403(7) 0.0416(6) 0.0002(5) 0.0016(5) -0.0047(5)
C13 0.0314(6) 0.0417(7) 0.0412(6) -0.0007(5) 0.0014(5) -0.0039(5)
C14 0.0371(6) 0.0610(8) 0.0444(7) -0.0013(6) 0.0022(5) -0.0149(6)
C15 0.0343(6) 0.0641(9) 0.0457(7) -0.0042(7) -0.0027(5) -0.0126(6)
C16 0.0345(6) 0.0426(7) 0.0427(6) -0.0021(5) -0.0017(5) -0.0050(5)
C17 0.0387(7) 0.0644(9) 0.0445(7) -0.0070(7) -0.0021(5) -0.0052(7)
C18 0.0424(7) 0.0464(7) 0.0396(6) -0.0018(6) 0.0007(5) 0.0031(6)
C19 0.0466(7) 0.0415(7) 0.0505(7) 0.0043(6) 0.0061(6) 0.0038(6)
C20 0.0641(9) 0.0405(7) 0.0555(8) -0.0019(6) 0.0002(7) 0.0049(7)
C21 0.0917(13) 0.0627(10) 0.0503(8) 0.0106(8) -0.0048(8) 0.0108(10)
N1 0.0468(6) 0.0663(8) 0.0431(6) -0.0038(6) 0.0086(5) 0.0088(6)
N2 0.0482(6) 0.0579(7) 0.0420(6) -0.0037(5) 0.0015(5) 0.0050(6)
O1 0.0697(7) 0.0605(6) 0.0417(5) -0.0113(5) 0.0014(5) -0.0144(6)
C41 0.0627(9) 0.0577(9) 0.0597(9) 0.0040(7) 0.0154(8) 0.0109(8)
C42 0.0677(10) 0.0515(9) 0.0622(9) 0.0059(7) 0.0222(8) 0.0126(8)
C43 0.0558(8) 0.0562(9) 0.0648(9) 0.0083(7) 0.0124(7) 0.0129(8)
C44 0.0609(9) 0.0566(9) 0.0622(9) -0.0011(7) 0.0041(8) 0.0114(8)
C45 0.0659(12) 0.0846(14) 0.1115(17) -0.0053(12) 0.0196(12) -0.0009(11)
O6 0.0857(9) 0.0820(9) 0.0572(7) -0.0032(6) 0.0113(7) -0.0081(8)
O7 0.0780(8) 0.1114(11) 0.0680(8) -0.0173(8) 0.0306(7) -0.0214(8)
O8 0.0903(9) 0.0774(8) 0.0763(8) -0.0055(7) -0.0081(7) 0.0382(8)
O9 0.0882(10) 0.1118(12) 0.0714(8) -0.0262(8) -0.0078(7) 0.0405(10)
C31 0.0607(9) 0.0553(8) 0.0439(8) -0.0084(6) -0.0025(7) 0.0012(7)
C32 0.0776(10) 0.0639(9) 0.0385(7) -0.0036(7) -0.0039(7) 0.0048(9)
C33 0.0659(10) 0.0560(8) 0.0461(7) -0.0008(7) -0.0127(7) 0.0040(8)
C34 0.0560(8) 0.0486(8) 0.0486(7) 0.0009(6) -0.0070(7) 0.0026(7)
C35 0.0752(12) 0.0711(11) 0.0799(12) -0.0157(10) -0.0097(10) -0.0120(10)
O2 0.1000(10) 0.0936(9) 0.0442(6) -0.0021(6) -0.0054(6) 0.0370(8)
O3 0.0927(10) 0.0943(10) 0.0551(7) -0.0081(7) 0.0024(7) 0.0352(9)
O4 0.0612(6) 0.0721(7) 0.0549(6) -0.0122(6) -0.0009(5) -0.0020(6)
O5 0.0668(7) 0.0742(8) 0.0733(8) -0.0166(6) 0.0054(6) -0.0145(7)

loop_
_atom_type_symbol
_atom_type_description
_atom_type_scat_dispersion_real
_atom_type_scat_dispersion_imag
_atom_type_scat_source
C C 0.0181 0.0091 'International Tables Vol C Tables 4.2.6.8 and 6.1.1.4'
H H 0.0000 0.0000 'International Tables Vol C Tables 4.2.6.8 and 6.1.1.4'
N N 0.0311 0.0180 'International Tables Vol C Tables 4.2.6.8 and 6.1.1.4'
O O 0.0492 0.0322 'International Tables Vol C Tables 4.2.6.8 and 6.1.1.4'

loop_
_geom_angle_atom_site_label_1
_geom_angle_atom_site_label_2
_geom_angle_atom_site_label_3
_geom_angle
N1 C1 C2 107.71(13)
N1 C1 H1 120.3(12)
C2 C1 H1 131.9(12)
C1 C2 C18 104.28(12)
C1 C2 C3 132.11(13)
C18 C2 C3 123.50(12)
C2 C3 C4 112.23(10)
C2 C3 H3A 109.2
C4 C3 H3A 109.2
C2 C3 H3B 109.2
C4 C3 H3B 109.2
H3A C3 H3B 107.9
C19 C4 C3 108.90(11)
C19 C4 C5 112.53(10)
C3 C4 C5 108.28(10)
C19 C4 C16 110.85(11)
C3 C4 C16 108.88(10)
C5 C4 C16 107.31(10)
C6 C5 C13 111.78(10)
C6 C5 C4 114.23(10)
C13 C5 C4 113.26(10)
C6 C5 H5 105.5
C13 C5 H5 105.5
C4 C5 H5 105.5
C7 C6 C5 112.55(11)
C7 C6 H6A 109.1
C5 C6 H6A 109.1
C7 C6 H6B 109.1
C5 C6 H6B 109.1
H6A C6 H6B 107.8
C8 C7 C6 111.05(11)
C8 C7 H7A 109.4
C6 C7 H7A 109.4
C8 C7 H7B 109.4
C6 C7 H7B 109.4
H7A C7 H7B 108.0
C7 C8 C20 109.21(12)
C7 C8 C12 107.92(10)
C20 C8 C12 112.32(11)
C7 C8 C9 117.62(11)
C20 C8 C9 108.81(11)
C12 C8 C9 100.80(10)
O1 C9 C21 107.28(13)
O1 C9 C10 110.69(13)
C21 C9 C10 111.47(15)
O1 C9 C8 109.54(11)
C21 C9 C8 114.61(12)
C10 C9 C8 103.25(11)
C11 C10 C9 107.25(12)
C11 C10 H10A 110.3
C9 C10 H10A 110.3
C11 C10 H10B 110.3
C9 C10 H10B 110.3
H10A C10 H10B 108.5
C12 C11 C10 104.18(12)
C12 C11 H11A 110.9
C10 C11 H11A 110.9
C12 C11 H11B 110.9
C10 C11 H11B 110.9
H11A C11 H11B 108.9
C13 C12 C11 118.83(11)
C13 C12 C8 114.64(10)
C11 C12 C8 103.61(11)
C13 C12 H12 106.3
C11 C12 H12 106.3
C8 C12 H12 106.3
C12 C13 C14 110.79(10)
C12 C13 C5 108.75(10)
C14 C13 C5 110.16(10)
C12 C13 H13 109.0
C14 C13 H13 109.0
C5 C13 H13 109.0
C15 C14 C13 112.87(11)
C15 C14 H14A 109.0
C13 C14 H14A 109.0
C15 C14 H14B 109.0
C13 C14 H14B 109.0
H14A C14 H14B 107.8
C14 C15 C16 111.83(11)
C14 C15 H15A 109.2
C16 C15 H15A 109.2
C14 C15 H15B 109.2
C16 C15 H15B 109.2
H15A C15 H15B 107.9
C15 C16 C17 110.17(11)
C15 C16 C4 111.91(11)
C17 C16 C4 113.64(11)
C15 C16 H16 106.9
C17 C16 H16 106.9
C4 C16 H16 106.9
C18 C17 C16 110.13(11)
C18 C17 H17A 109.6
C16 C17 H17A 109.6
C18 C17 H17B 109.6
C16 C17 H17B 109.6
H17A C17 H17B 108.1
N2 C18 C2 111.66(12)
N2 C18 C17 124.64(12)
C2 C18 C17 123.62(12)
C4 C19 H19A 109.5
C4 C19 H19B 109.5
H19A C19 H19B 109.5
C4 C19 H19C 109.5
H19A C19 H19C 109.5
H19B C19 H19C 109.5
C8 C20 H20A 109.5
C8 C20 H20B 109.5
H20A C20 H20B 109.5
C8 C20 H20C 109.5
H20A C20 H20C 109.5
H20B C20 H20C 109.5
C9 C21 H21A 109.5
C9 C21 H21B 109.5
H21A C21 H21B 109.5
C9 C21 H21C 109.5
H21A C21 H21C 109.5
H21B C21 H21C 109.5
C1 N1 N2 112.02(12)
C1 N1 H1N 126.9(14)
N2 N1 H1N 121.1(14)
C18 N2 N1 104.32(12)
C9 O1 H1O 107.5(16)
O7 C41 O6 122.50(18)
O7 C41 C42 122.90(18)
O6 C41 C42 114.59(15)
C41 C42 C43 112.33(14)
C41 C42 H42A 109.1
C43 C42 H42A 109.1
C41 C42 H42B 109.1
C43 C42 H42B 109.1
H42A C42 H42B 107.9
C44 C43 C42 110.74(15)
C44 C43 C45 109.61(15)
C42 C43 C45 111.88(16)
C44 C43 H43 108.2
C42 C43 H43 108.2
C45 C43 H43 108.2
O8 C44 O9 123.17(16)
O8 C44 C43 123.19(16)
O9 C44 C43 113.62(16)
C43 C45 H45A 109.5
C43 C45 H45B 109.5
H45A C45 H45B 109.5
C43 C45 H45C 109.5
H45A C45 H45C 109.5
H45B C45 H45C 109.5
C41 O6 H6O 107.3(19)
C44 O9 H9O 111.8(19)
O2 C31 O3 122.71(16)
O2 C31 C32 123.74(15)
O3 C31 C32 113.55(13)
C31 C32 C33 113.54(13)
C31 C32 H32A 108.9
C33 C32 H32A 108.9
C31 C32 H32B 108.9
C33 C32 H32B 108.9
H32A C32 H32B 107.7
C35 C33 C34 113.20(14)
C35 C33 C32 113.96(16)
C34 C33 C32 110.94(14)
C35 C33 H33 106.0
C34 C33 H33 106.0
C32 C33 H33 106.0
O5 C34 O4 122.68(14)
O5 C34 C33 123.66(15)
O4 C34 C33 113.56(14)
C33 C35 H35A 109.5
C33 C35 H35B 109.5
H35A C35 H35B 109.5
C33 C35 H35C 109.5
H35A C35 H35C 109.5
H35B C35 H35C 109.5
C31 O3 H3O 105.6(18)
C34 O4 H4O 109.7(17)

loop_
_geom_bond_atom_site_label_1
_geom_bond_atom_site_label_2
_geom_bond_distance
C1 N1 1.332(2)
C1 C2 1.375(2)
C1 H1 0.97(2)
C2 C18 1.393(2)
C2 C3 1.4981(19)
C3 C4 1.5504(16)
C3 H3A 0.9700
C3 H3B 0.9700
C4 C19 1.5331(18)
C4 C5 1.5571(17)
C4 C16 1.5598(17)
C5 C6 1.5422(18)
C5 C13 1.5454(16)
C5 H5 0.9800
C6 C7 1.5345(19)
C6 H6A 0.9700
C6 H6B 0.9700
C7 C8 1.5307(18)
C7 H7A 0.9700
C7 H7B 0.9700
C8 C20 1.5338(19)
C8 C12 1.5369(18)
C8 C9 1.5531(19)
C9 O1 1.4429(17)
C9 C21 1.522(2)
C9 C10 1.547(2)
C10 C11 1.536(2)
C10 H10A 0.9700
C10 H10B 0.9700
C11 C12 1.5311(18)
C11 H11A 0.9700
C11 H11B 0.9700
C12 C13 1.5243(17)
C12 H12 0.9800
C13 C14 1.5283(18)
C13 H13 0.9800
C14 C15 1.5204(19)
C14 H14A 0.9700
C14 H14B 0.9700
C15 C16 1.5290(18)
C15 H15A 0.9700
C15 H15B 0.9700
C16 C17 1.5390(19)
C16 H16 0.9800
C17 C18 1.4894(19)
C17 H17A 0.9700
C17 H17B 0.9700
C18 N2 1.3371(18)
C19 H19A 0.9600
C19 H19B 0.9600
C19 H19C 0.9600
C20 H20A 0.9600
C20 H20B 0.9600
C20 H20C 0.9600
C21 H21A 0.9600
C21 H21B 0.9600
C21 H21C 0.9600
N1 N2 1.3545(18)
N1 H1N 0.89(2)
O1 H1O 0.85(2)
C41 O7 1.209(2)
C41 O6 1.318(2)
C41 C42 1.493(3)
C42 C43 1.515(3)
C42 H42A 0.9700
C42 H42B 0.9700
C43 C44 1.501(2)
C43 C45 1.538(3)
C43 H43 0.9800
C44 O8 1.205(2)
C44 O9 1.310(2)
C45 H45A 0.9600
C45 H45B 0.9600
C45 H45C 0.9600
O6 H6O 0.96(4)
O9 H9O 0.92(3)
C31 O2 1.1997(19)
C31 O3 1.313(2)
C31 C32 1.501(2)
C32 C33 1.526(2)
C32 H32A 0.9700
C32 H32B 0.9700
C33 C35 1.516(3)
C33 C34 1.518(2)
C33 H33 0.9800
C34 O5 1.215(2)
C34 O4 1.303(2)
C35 H35A 0.9600
C35 H35B 0.9600
C35 H35C 0.9600
O3 H3O 0.98(3)
O4 H4O 0.94(3)

loop_
_geom_torsion_atom_site_label_1
_geom_torsion_atom_site_label_2
_geom_torsion_atom_site_label_3
_geom_torsion_atom_site_label_4
_geom_torsion
N1 C1 C2 C18 -0.56(17)
N1 C1 C2 C3 175.73(14)
C1 C2 C3 C4 163.94(15)
C18 C2 C3 C4 -20.38(19)
C2 C3 C4 C19 -76.28(14)
C2 C3 C4 C5 161.06(10)
C2 C3 C4 C16 44.69(15)
C19 C4 C5 C6 -64.23(14)
C3 C4 C5 C6 56.19(14)
C16 C4 C5 C6 173.57(11)
C19 C4 C5 C13 65.29(13)
C3 C4 C5 C13 -174.29(10)
C16 C4 C5 C13 -56.91(13)
C13 C5 C6 C7 53.55(16)
C4 C5 C6 C7 -176.19(11)
C5 C6 C7 C8 -55.94(16)
C6 C7 C8 C20 -65.99(15)
C6 C7 C8 C12 56.37(15)
C6 C7 C8 C9 169.42(12)
C7 C8 C9 O1 85.66(15)
C20 C8 C9 O1 -39.13(15)
C12 C8 C9 O1 -157.38(11)
C7 C8 C9 C21 -34.96(18)
C20 C8 C9 C21 -159.75(14)
C12 C8 C9 C21 82.00(15)
C7 C8 C9 C10 -156.38(13)
C20 C8 C9 C10 78.83(15)
C12 C8 C9 C10 -39.43(14)
O1 C9 C10 C11 136.37(14)
C21 C9 C10 C11 -104.30(17)
C8 C9 C10 C11 19.23(18)
C9 C10 C11 C12 8.80(19)
C10 C11 C12 C13 -162.50(14)
C10 C11 C12 C8 -33.98(16)
C7 C8 C12 C13 -59.26(15)
C20 C8 C12 C13 61.18(15)
C9 C8 C12 C13 176.85(11)
C7 C8 C12 C11 169.69(12)
C20 C8 C12 C11 -69.88(15)
C9 C8 C12 C11 45.79(13)
C11 C12 C13 C14 -58.58(17)
C8 C12 C13 C14 178.20(11)
C11 C12 C13 C5 -179.79(12)
C8 C12 C13 C5 56.99(14)
C6 C5 C13 C12 -52.12(14)
C4 C5 C13 C12 177.12(10)
C6 C5 C13 C14 -173.72(11)
C4 C5 C13 C14 55.52(14)
C12 C13 C14 C15 -172.99(12)
C5 C13 C14 C15 -52.61(16)
C13 C14 C15 C16 54.06(17)
C14 C15 C16 C17 175.93(13)
C14 C15 C16 C4 -56.61(17)
C19 C4 C16 C15 -66.58(14)
C3 C4 C16 C15 173.66(11)
C5 C4 C16 C15 56.66(14)
C19 C4 C16 C17 58.99(15)
C3 C4 C16 C17 -60.77(14)
C5 C4 C16 C17 -177.76(11)
C15 C16 C17 C18 173.25(13)
C4 C16 C17 C18 46.76(17)
C1 C2 C18 N2 0.85(17)
C3 C2 C18 N2 -175.85(12)
C1 C2 C18 C17 -175.91(14)
C3 C2 C18 C17 7.4(2)
C16 C17 C18 N2 163.85(13)
C16 C17 C18 C2 -19.8(2)
C2 C1 N1 N2 0.10(18)
C2 C18 N2 N1 -0.78(16)
C17 C18 N2 N1 175.94(14)
C1 N1 N2 C18 0.41(17)
O7 C41 C42 C43 -4.2(2)
O6 C41 C42 C43 176.70(15)
C41 C42 C43 C44 -64.10(18)
C41 C42 C43 C45 173.31(16)
C42 C43 C44 O8 -32.0(2)
C45 C43 C44 O8 91.9(2)
C42 C43 C44 O9 149.08(17)
C45 C43 C44 O9 -87.0(2)
O2 C31 C32 C33 -14.8(3)
O3 C31 C32 C33 164.73(15)
C31 C32 C33 C35 -64.79(19)
C31 C32 C33 C34 64.38(19)
C35 C33 C34 O5 160.99(17)
C32 C33 C34 O5 31.4(2)
C35 C33 C34 O4 -22.4(2)
C32 C33 C34 O4 -151.96(14)
